data_2007983
loop_
_publ_author_name
'Peeters, Oswald M.'
'Jamroz, Dorota'
'Norbert M. Blaton  '
'De Ranter, Camiel J.'

_publ_section_title
;
 Two 1-(Arylacetyl)-2-(aminomethyl)piperidine Derivatives, a Novel
 Class of Highly Selective \k-Opioid Analgesics
;
_journal_issue 12
_journal_name_full 'Acta Crystallographica Section C'
_journal_page_first 1968
_journal_page_last 1970
_journal_paper_doi 10.1107/S0108270198008191
_journal_volume 54
_journal_year 1998
_chemical_formula_moiety 'C18 H25 Cl2 N2 O 1+, Cl 1-, H2 O'
_chemical_formula_sum 'C18 H27 Cl3 N2 O2'
_chemical_formula_weight 409.77
_chemical_name_systematic
;(+)
 (2R)-1-[(3,4-dichlorophenyl)acetyl]-2-[(1-pyrrolidinylium)methyl]piperidine
chloride
 monohydrate
;
_space_group_IT_number 4
_symmetry_cell_setting monoclinic
_symmetry_space_group_name_Hall 'P 2yb'
_symmetry_space_group_name_H-M 'P 1 21 1'
_cell_angle_alpha 90.00
_cell_angle_beta 101.574(5)
_cell_angle_gamma 90.00
_cell_formula_units_Z 2
_cell_length_a 6.8417(4)
_cell_length_b 10.2086(5)
_cell_length_c 14.6099(8)
_cell_measurement_reflns_used 39
_cell_measurement_temperature 293
_cell_measurement_theta_max 27.89
_cell_measurement_theta_min 10.70
_cell_volume 999.67(10)
_computing_cell_refinement XSCANS
_computing_data_collection 'XSCANS (Siemens, 1996)'
_computing_data_reduction XSCANS
_computing_molecular_graphics 'DIAMOND (Bergerhoff, 1996)'
_computing_publication_material 'PARST (Nardelli, 1983)'
_computing_structure_refinement 'SHELXL93 (Sheldrick, 1993)'
_computing_structure_solution 'SIR92 (Altomare et al., 1994)'
_diffrn_measurement_device_type 'Siemens P4 four-circle'
_diffrn_measurement_method \w/2\q
_diffrn_radiation_type CuK\a
_diffrn_radiation_wavelength 1.54184
_diffrn_reflns_av_R_equivalents .049
_diffrn_reflns_limit_h_max 8
_diffrn_reflns_limit_h_min -1
_diffrn_reflns_limit_k_max 12
_diffrn_reflns_limit_k_min -1
_diffrn_reflns_limit_l_max 17
_diffrn_reflns_limit_l_min -17
_diffrn_reflns_number 2603
_diffrn_reflns_theta_max 67.46
_diffrn_standards_decay_% none
_diffrn_standards_interval_count 100
_diffrn_standards_number 3
_exptl_absorpt_coefficient_mu 4.260
_exptl_absorpt_correction_T_max .653
_exptl_absorpt_correction_T_min .320
_exptl_absorpt_correction_type '\y scan'
_exptl_absorpt_process_details '(XEMP; Siemens, 1989)'
_exptl_crystal_colour colourless
_exptl_crystal_density_diffrn 1.361
_exptl_crystal_density_method 'not measured'
_exptl_crystal_description block
_exptl_crystal_F_000 432
_exptl_crystal_size_max .45
_exptl_crystal_size_mid .15
_exptl_crystal_size_min .10
_refine_diff_density_max .28
_refine_diff_density_min -.25
_refine_ls_abs_structure_details 'Flack (1983)'
_refine_ls_abs_structure_Flack .00(2)
_refine_ls_extinction_coef .0051(9)
_refine_ls_extinction_method 'SHELXL93 (Sheldrick, 1993)'
_refine_ls_goodness_of_fit_all 1.041
_refine_ls_goodness_of_fit_ref 1.041
_refine_ls_hydrogen_treatment 'H atoms constrained'
_refine_ls_matrix_type full
_refine_ls_number_parameters 227
_refine_ls_number_reflns 2034
_refine_ls_R_factor_all .038
_refine_ls_R_factor_gt .036
_refine_ls_shift/su_max .001
_refine_ls_structure_factor_coef Fsqd
_refine_ls_weighting_details
;
w = 1/[\s^2^(Fo^2^)+(0.0540P)^2^ + 0.2242P]  where P = (Fo^2^+2Fc^2^)/3
;
_refine_ls_weighting_scheme calc
_refine_ls_wR_factor_all .103
_refine_ls_wR_factor_ref .103
_reflns_number_gt 1941
_reflns_number_total 2034
_reflns_threshold_expression F^2^>2\s(F^2^)
_cod_data_source_file na1373.cif
_cod_data_source_block 1
_cod_depositor_comments
;
The following automatic conversions were performed:
'_symmetry_cell_setting' value 'Monoclinic' changed to 'monoclinic'
according to '/home/saulius/struct/CIF-dictionaries/cif_core.dic'
dictionary named 'cif_core.dic' version 2.4.1 from 2010-06-29.

Automatic conversion script
Id: cif_fix_enum 1527 2010-12-29 10:47:43Z saulius 

The following automatic conversions were performed:

'_symmetry_cell_setting' value 'Monoclinic' changed to 'monoclinic'
according to /home/saulius/struct/CIF-dictionaries/cif_core.dic
dictionary named 'cif_core.dic' version 2.4.1 from 2010-06-29.

Automatic conversion script
Id: cif_fix_values 1715 2011-07-08 13:25:40Z adriana 
;
_cod_original_cell_volume 999.67(9)
_cod_original_sg_symbol_Hall 'P 2y1'
_cod_original_sg_symbol_H-M 'P 21'
_cod_original_formula_sum 'C18 H27 Cl3 N2 O2 '
_cod_database_code 2007983

loop_
_symmetry_equiv_pos_as_xyz
X,Y,Z
-X,1/2+Y,-Z

loop_
_atom_site_label
_atom_site_fract_x
_atom_site_fract_y
_atom_site_fract_z
_atom_site_U_iso_or_equiv
_atom_site_adp_type
_atom_site_calc_flag
_atom_site_calc_attached_atom
_atom_site_refinement_flags
_atom_site_type_symbol
Cl .78670(10) -.25820(10) .13482(7) .0644(3) aniso . . . Cl
Cl1 1.8591(2) -.42340(10) .41820(10) .0830(5) aniso . . . Cl
Cl2 1.7801(2) -.1992(2) .55657(8) .0967(5) aniso . . . Cl
C1 1.6375(6) -.3352(4) .3985(3) .0610(10) aniso . . . C
C2 1.6024(5) -.2385(5) .4582(3) .0600(10) aniso . . . C
C3 1.4219(5) -.1700(4) .4412(3) .0560(10) aniso . . . C
C4 1.2767(5) -.1987(4) .3638(3) .0530(10) aniso . . . C
C5 1.3156(6) -.2954(4) .3031(3) .0660(10) aniso . . . C
C6 1.4955(6) -.3630(5) .3196(4) .070(2) aniso . . . C
C7 1.0785(5) -.1307(4) .3473(3) .0570(10) aniso . . . C
C8 1.0554(5) -.0211(4) .2756(2) .0470(10) aniso . . . C
O9 1.1911(3) .0057(3) .2335(2) .0588(9) aniso . . . O
N10 .8809(4) .0443(3) .2587(2) .0471(9) aniso . . . N
C11 .7114(5) .0139(4) .3034(3) .0530(10) aniso . . . C
C12 .6558(6) .1311(5) .3565(3) .0610(10) aniso . . . C
C13 .6059(6) .2452(5) .2903(3) .0610(10) aniso . . . C
C14 .7795(6) .2761(4) .2412(3) .0550(10) aniso . . . C
C15 .8495(5) .1555(3) .1938(2) .0470(10) aniso . . . C
C16 .7027(5) .1234(4) .1027(3) .0520(10) aniso . . . C
N17 .7733(4) .0186(3) .0468(2) .0498(9) aniso . . . N
C18 .9598(6) .0507(4) .0114(3) .0570(10) aniso . . . C
C19 .9601(7) -.0463(5) -.0666(3) .069(2) aniso . . . C
C20 .7463(7) -.0916(6) -.0989(3) .078(2) aniso . . . C
C21 .6251(6) -.0160(5) -.0397(3) .0630(10) aniso . . . C
O .3418(5) -.1629(5) .0967(2) .0870(10) aniso . . . O
H3 1.3995(5) -.1048(4) .4824(3) .067 iso calc C3 R H
H5 1.2195(6) -.3153(4) .2503(3) .079 iso calc C5 R H
H6 1.5200(6) -.4267(5) .2778(4) .084 iso calc C6 R H
H7A 1.0581(5) -.0948(4) .4061(3) .068 iso calc C7 R H
H7B .9746(5) -.1951(4) .3269(3) .068 iso calc C7 R H
H11A .7464(5) -.0590(4) .3461(3) .063 iso calc C11 R H
H11B .5974(5) -.0120(4) .2560(3) .063 iso calc C11 R H
H12A .5418(6) .1099(5) .3839(3) .073 iso calc C12 R H
H12B .7664(6) .1541(5) .4066(3) .073 iso calc C12 R H
H13A .5773(6) .3217(5) .3247(3) .073 iso calc C13 R H
H13B .4875(6) .2247(5) .2438(3) .073 iso calc C13 R H
H14A .7376(6) .3435(4) .1945(3) .066 iso calc C14 R H
H14B .8906(6) .3105(4) .2867(3) .066 iso calc C14 R H
H15 .9783(5) .1770(3) .1779(2) .057 iso calc C15 R H
H16A .5766(5) .0967(4) .1175(3) .063 iso calc C16 R H
H16B .6787(5) .2022(4) .0650(3) .063 iso calc C16 R H
H17 .7974(4) -.0544(3) .0831(2) .060 iso calc N17 R H
H18A 1.0774(6) .0401(4) .0604(3) .068 iso calc C18 R H
H18B .9556(6) .1400(4) -.0118(3) .068 iso calc C18 R H
H19A 1.0458(7) -.1201(5) -.0443(3) .082 iso calc C19 R H
H19B 1.0084(7) -.0052(5) -.1176(3) .082 iso calc C19 R H
H20A .7355(7) -.1852(6) -.0895(3) .094 iso calc C20 R H
H20B .6996(7) -.0724(6) -.1647(3) .094 iso calc C20 R H
H21A .5673(6) .0622(5) -.0719(3) .076 iso calc C21 R H
H21B .5189(6) -.0699(5) -.0249(3) .076 iso calc C21 R H
H1O .4609(5) -.2034(5) .1406(2) .104 iso calc O R H
H2O .3791(5) -.0834(5) .1005(2) .104 iso calc O R H

loop_
_atom_site_aniso_label
_atom_site_aniso_U_11
_atom_site_aniso_U_22
_atom_site_aniso_U_33
_atom_site_aniso_U_12
_atom_site_aniso_U_13
_atom_site_aniso_U_23
Cl .0674(5) .0524(4) .0762(6) .0035(4) .0214(4) .0011(5)
Cl1 .0613(6) .0725(7) .1160(10) .0171(5) .0197(5) .0306(7)
Cl2 .0616(6) .1520(10) .0704(7) -.0058(7) -.0018(4) -.0004(9)
C1 .054(2) .054(2) .076(3) .004(2) .014(2) .019(2)
C2 .049(2) .075(3) .056(2) -.005(2) .0110(10) .015(2)
C3 .057(2) .061(2) .052(2) .002(2) .0170(10) .008(2)
C4 .053(2) .052(2) .055(2) .007(2) .0140(10) .011(2)
C5 .062(2) .063(2) .068(2) .011(2) .001(2) .001(2)
C6 .068(2) .057(2) .085(3) .011(2) .015(2) -.002(2)
C7 .055(2) .061(2) .056(2) .009(2) .015(2) .015(2)
C8 .048(2) .048(2) .045(2) .0020(10) .0100(10) .003(2)
O9 .0470(10) .067(2) .067(2) .0060(10) .0210(10) .0120(10)
N10 .0450(10) .046(2) .054(2) .0030(10) .0170(10) .0070(10)
C11 .049(2) .051(2) .063(2) .003(2) .0220(10) .011(2)
C12 .062(2) .067(2) .059(2) .006(2) .024(2) .004(2)
C13 .072(2) .053(2) .063(2) .011(2) .024(2) -.002(2)
C14 .068(2) .043(2) .055(2) .004(2) .015(2) -.001(2)
C15 .050(2) .045(2) .049(2) .0030(10) .0140(10) .004(2)
C16 .051(2) .055(2) .052(2) .007(2) .0120(10) .002(2)
N17 .054(2) .048(2) .0480(10) .0000(10) .0100(10) .0020(10)
C18 .061(2) .059(2) .056(2) -.003(2) .024(2) -.007(2)
C19 .088(3) .061(2) .062(2) .002(2) .027(2) -.012(2)
C20 .091(3) .076(3) .066(3) -.005(3) .009(2) -.015(3)
C21 .066(2) .066(3) .052(2) -.005(2) .000(2) -.008(2)
O .071(2) .113(3) .079(2) .013(2) .020(2) -.002(2)

loop_
_atom_type_symbol
_atom_type_scat_dispersion_real
_atom_type_scat_dispersion_imag
_atom_type_scat_source
C .0181 .0091 'IT.4 Tab.2.2B and 2.3.1'
H .0000 .0000 'IT.4 Tab.2.2B and 2.3.1'
N .0311 .0180 'IT.4 Tab.2.2B and 2.3.1'
O .0492 .0322 'IT.4 Tab.2.2B and 2.3.1'
Cl .3639 .7018 'IT.4 Tab.2.2B and 2.3.1'

loop_
_geom_angle_atom_site_label_1
_geom_angle_atom_site_label_2
_geom_angle_atom_site_label_3
_geom_angle
_geom_angle_publ_flag
Cl1 C1 C6 118.5(3) no
Cl1 C1 C2 121.8(3) no
C2 C1 C6 119.7(4) no
Cl2 C2 C1 120.7(3) no
C1 C2 C3 120.6(4) no
Cl2 C2 C3 118.6(3) no
C2 C3 H3 119.8 no
C2 C3 C4 120.3(3) no
C4 C3 H3 119.8 no
C3 C4 C7 120.9(3) no
C3 C4 C5 118.4(4) no
C5 C4 C7 120.7(3) no
C4 C5 H5 119.4 no
C4 C5 C6 121.2(4) no
C6 C5 H5 119.4 no
C1 C6 C5 119.7(4) no
C5 C6 H6 120.2 no
C1 C6 H6 120.2 no
C4 C7 H7B 108.6 no
C4 C7 H7A 108.6 no
C4 C7 C8 114.7(3) no
H7A C7 H7B 107.6 no
C8 C7 H7B 108.6 no
C8 C7 H7A 108.6 no
C7 C8 N10 117.2(3) no
C7 C8 O9 121.2(3) no
O9 C8 N10 121.6(3) no
C8 N10 C15 120.8(3) no
C8 N10 C11 124.2(3) no
C11 N10 C15 115.0(3) no
N10 C11 H11B 109.4 no
N10 C11 H11A 109.4 no
N10 C11 C12 111.2(3) no
H11A C11 H11B 108.0 no
C12 C11 H11B 109.4 no
C12 C11 H11A 109.4 no
C11 C12 H12B 109.8 no
C11 C12 H12A 109.8 no
C11 C12 C13 109.2(4) no
H12A C12 H12B 108.3 no
C13 C12 H12B 109.8 no
C13 C12 H12A 109.8 no
C12 C13 H13B 109.4 no
C12 C13 H13A 109.4 no
C12 C13 C14 111.2(3) no
H13A C13 H13B 108.0 no
C14 C13 H13B 109.4 no
C14 C13 H13A 109.4 no
C13 C14 H14B 109.1 no
C13 C14 H14A 109.1 no
C13 C14 C15 112.7(3) no
H14A C14 H14B 107.8 no
C15 C14 H14B 109.1 no
C15 C14 H14A 109.1 no
N10 C15 C14 110.4(3) no
C14 C15 H15 107.7 no
C14 C15 C16 110.7(3) no
N10 C15 H15 107.7 no
N10 C15 C16 112.4(3) no
C16 C15 H15 107.7 no
C15 C16 H16B 108.8 no
C15 C16 H16A 108.8 no
C15 C16 N17 113.7(3) no
H16A C16 H16B 107.7 no
N17 C16 H16B 108.8 no
N17 C16 H16A 108.8 no
C16 N17 H17 108.2 no
C16 N17 C21 113.2(3) no
C16 N17 C18 115.0(3) no
C21 N17 H17 108.2 no
C18 N17 H17 108.2 no
C18 N17 C21 103.8(3) no
N17 C18 H18B 110.9 no
N17 C18 H18A 110.9 no
N17 C18 C19 104.2(3) no
H18A C18 H18B 108.9 no
C19 C18 H18B 110.9 no
C19 C18 H18A 110.9 no
C18 C19 H19B 110.4 no
C18 C19 H19A 110.4 no
C18 C19 C20 106.7(4) no
H19A C19 H19B 108.6 no
C20 C19 H19B 110.4 no
C20 C19 H19A 110.4 no
C19 C20 H20B 110.6 no
C19 C20 H20A 110.6 no
C19 C20 C21 105.6(4) no
H20A C20 H20B 108.8 no
C21 C20 H20B 110.6 no
C21 C20 H20A 110.6 no
N17 C21 C20 104.2(3) no
C20 C21 H21B 110.9 no
C20 C21 H21A 110.9 no
N17 C21 H21B 110.9 no
N17 C21 H21A 110.9 no
H21A C21 H21B 108.9 no
H1O O H2O 98.9 no

loop_
_geom_bond_atom_site_label_1
_geom_bond_atom_site_label_2
_geom_bond_distance
_geom_bond_publ_flag
Cl1 C1 1.737(4) no
Cl2 C2 1.733(4) no
C1 C2 1.370(6) no
C1 C6 1.379(6) no
C2 C3 1.398(5) no
C3 C4 1.379(5) no
C3 H3 .930 no
C4 C5 1.389(6) no
C4 C7 1.499(5) no
C5 C6 1.389(6) no
C5 H5 .930 no
C6 H6 .930 no
C7 C8 1.520(5) no
C7 H7A .970 no
C7 H7B .970 no
C8 O9 1.242(5) no
C8 N10 1.347(4) no
N10 C11 1.474(5) no
N10 C15 1.466(4) no
C11 C12 1.515(6) no
C11 H11A .970 no
C11 H11B .970 no
C12 C13 1.509(6) no
C12 H12A .970 no
C12 H12B .970 no
C13 C14 1.538(6) no
C13 H13A .970 no
C13 H13B .970 no
C14 C15 1.536(5) no
C14 H14A .970 no
C14 H14B .970 no
C15 C16 1.535(5) no
C15 H15 .980 no
C16 N17 1.485(5) no
C16 H16A .970 no
C16 H16B .970 no
N17 C18 1.505(5) no
N17 C21 1.495(5) no
N17 H17 .910 no
C18 C19 1.510(6) no
C18 H18A .970 no
C18 H18B .970 no
C19 C20 1.516(7) no
C19 H19A .970 no
C19 H19B .970 no
C20 C21 1.523(7) no
C20 H20A .970 no
C20 H20B .970 no
C21 H21A .970 no
C21 H21B .970 no
O H1O 1.019 no
O H2O .849 no

loop_
_geom_torsion_atom_site_label_1
_geom_torsion_atom_site_label_2
_geom_torsion_atom_site_label_3
_geom_torsion_atom_site_label_4
_geom_torsion
_geom_torsion_publ_flag
Cl1 C1 C2 Cl2 .3(5) no
Cl1 C1 C6 H6 -1.1 no
Cl1 C1 C6 C5 178.9(3) no
Cl1 C1 C2 C3 -179.3(3) no
C6 C1 C2 Cl2 -178.8(3) no
C2 C1 C6 H6 178.0 no
C2 C1 C6 C5 -2.0(7) no
C6 C1 C2 C3 1.7(6) no
C1 C2 C3 C4 -.3(6) no
Cl2 C2 C3 C4 -179.8(3) no
C1 C2 C3 H3 179.8 no
Cl2 C2 C3 H3 .2 no
C2 C3 C4 C5 -.8(6) no
C2 C3 C4 C7 176.9(4) no
H3 C3 C4 C7 -3.1 no
H3 C3 C4 C5 179.2 no
C3 C4 C7 C8 101.3(4) yes
C3 C4 C7 H7A -20.3 no
C3 C4 C7 H7B -137.0 no
C3 C4 C5 C6 .5(6) no
C3 C4 C5 H5 -179.5 no
C5 C4 C7 C8 -80.9(5) no
C5 C4 C7 H7A 157.4 no
C5 C4 C7 H7B 40.7 no
C7 C4 C5 H5 2.7 no
C7 C4 C5 C6 -177.3(4) no
C4 C5 C6 C1 .9(7) no
C4 C5 C6 H6 -179.1 no
H5 C5 C6 C1 -179.1 no
H5 C5 C6 H6 .9 no
C4 C7 C8 O9 1.6(5) no
C4 C7 C8 N10 -179.4(3) yes
H7A C7 C8 N10 -57.7 no
H7A C7 C8 O9 123.3 no
H7B C7 C8 N10 59.0 no
H7B C7 C8 O9 -120.1 no
C7 C8 N10 C11 -1.5(5) no
C7 C8 N10 C15 177.1(3) no
O9 C8 N10 C11 177.5(3) no
O9 C8 N10 C15 -3.9(5) yes
C8 N10 C15 C16 109.2(3) no
C8 N10 C15 H15 -9.3 no
C8 N10 C15 C14 -126.7(3) no
C8 N10 C11 C12 121.1(4) no
C8 N10 C11 H11A .1 no
C8 N10 C11 H11B -118.0 no
C11 N10 C15 C16 -72.2(4) no
C11 N10 C15 H15 169.3 no
C11 N10 C15 C14 51.9(4) no
C15 N10 C11 H11B 63.4 no
C15 N10 C11 H11A -178.5 no
C15 N10 C11 C12 -57.5(4) no
N10 C11 C12 C13 57.8(4) no
N10 C11 C12 H12A 178.3 no
N10 C11 C12 H12B -62.7 no
H11A C11 C12 H12B 58.3 no
H11A C11 C12 H12A -60.7 no
H11A C11 C12 C13 178.8 no
H11B C11 C12 H12B 176.4 no
H11B C11 C12 H12A 57.4 no
H11B C11 C12 C13 -63.1 no
C11 C12 C13 C14 -56.0(4) no
C11 C12 C13 H13A -177.0 no
C11 C12 C13 H13B 64.9 no
H12A C12 C13 H13B -55.6 no
H12A C12 C13 H13A 62.5 no
H12A C12 C13 C14 -176.6 no
H12B C12 C13 H13B -174.6 no
H12B C12 C13 H13A -56.5 no
H12B C12 C13 C14 64.5 no
C12 C13 C14 C15 52.8(4) no
C12 C13 C14 H14A 174.0 no
C12 C13 C14 H14B -68.4 no
H13A C13 C14 H14B 52.5 no
H13A C13 C14 H14A -65.0 no
H13A C13 C14 C15 173.7 no
H13B C13 C14 H14B 170.6 no
H13B C13 C14 H14A 53.1 no
H13B C13 C14 C15 -68.1 no
C13 C14 C15 N10 -49.0(4) no
C13 C14 C15 C16 76.1(4) yes
C13 C14 C15 H15 -166.3 no
H14A C14 C15 N10 -170.2 no
H14B C14 C15 N10 72.3 no
H14A C14 C15 H15 72.4 no
H14A C14 C15 C16 -45.1 no
H14B C14 C15 H15 -45.1 no
H14B C14 C15 C16 -162.6 no
C14 C15 C16 N17 172.6(3) no
N10 C15 C16 N17 -63.5(4) yes
C14 C15 C16 H16A -65.9 no
N10 C15 C16 H16A 58.0 no
C14 C15 C16 H16B 51.2 no
N10 C15 C16 H16B 175.1 no
H15 C15 C16 H16B -66.4 no
H15 C15 C16 H16A 176.5 no
H15 C15 C16 N17 55.1 no
C15 C16 N17 C18 -63.4(4) no
C15 C16 N17 C21 177.4(3) no
C15 C16 N17 H17 57.6 yes
H16A C16 N17 H17 -63.9 no
H16A C16 N17 C21 55.9 no
H16A C16 N17 C18 175.1 no
H16B C16 N17 H17 179.0 no
H16B C16 N17 C21 -61.1 no
H16B C16 N17 C18 58.0 no
C16 N17 C21 H21A 44.3 no
C16 N17 C21 H21B -76.8 no
C16 N17 C21 C20 163.8(3) no
C16 N17 C18 C19 -161.7(3) no
C16 N17 C18 H18A 78.9 no
C16 N17 C18 H18B -42.3 no
C18 N17 C21 H21A -81.1 no
C18 N17 C21 H21B 157.7 no
H17 N17 C21 C20 -76.4 no
C18 N17 C21 C20 38.3(4) no
C21 N17 C18 H18B 82.0 no
C21 N17 C18 H18A -156.8 no
C21 N17 C18 C19 -37.4(4) no
H17 N17 C18 H18B -163.3 no
H17 N17 C18 H18A -42.1 no
H17 N17 C18 C19 77.3 no
H17 N17 C21 H21B 43.0 no
H17 N17 C21 H21A 164.2 no
N17 C18 C19 C20 22.0(4) no
N17 C18 C19 H19A -98.0 no
N17 C18 C19 H19B 142.0 no
H18A C18 C19 H19B -98.6 no
H18A C18 C19 H19A 21.4 no
H18A C18 C19 C20 141.4 no
H18B C18 C19 H19B 22.5 no
H18B C18 C19 H19A 142.6 no
H18B C18 C19 C20 -97.4 no
C18 C19 C20 C21 1.4(5) no
C18 C19 C20 H20A -118.3 no
C18 C19 C20 H20B 121.1 no
H19A C19 C20 H20B -118.9 no
H19A C19 C20 H20A 1.7 no
H19A C19 C20 C21 121.4 no
H19B C19 C20 H20B 1.1 no
H19B C19 C20 H20A 121.7 no
H19B C19 C20 C21 -118.6 no
C19 C20 C21 N17 -24.4(4) no
C19 C20 C21 H21A 95.0 no
C19 C20 C21 H21B -143.8 no
H20A C20 C21 N17 95.3 no
H20B C20 C21 N17 -144.2 no
H20A C20 C21 H21B -24.1 no
H20A C20 C21 H21A -145.3 no
H20B C20 C21 H21B 96.4 no
H20B C20 C21 H21A -24.8 no
